data_7010438
loop_
_publ_author_name
'Huang, Yi-Lun'
'Huang, Bor-Hunn'
'Ko, Bao-Tsan'
'Lin, Chu-Chieh'

_publ_section_title
;
 Reactions of amides with organoaluminium: a useful synthetic route to
 aluminium diketiminates&#x200A;&#x2020;
;
_journal_issue 8
_journal_name_full 'Journal of the Chemical Society, Dalton Transactions'
_journal_page_first 1359
_journal_paper_doi 10.1039/b009070k
_journal_year 2001
_chemical_formula_sum 'C32 H31 Al Cl2 N2'
_chemical_formula_weight 541.47
_chemical_name_systematic
; 
? 
;
_space_group_IT_number 14
_symmetry_cell_setting monoclinic
_symmetry_space_group_name_Hall '-P 2yn'
_symmetry_space_group_name_H-M 'P 1 21/n 1'
_atom_sites_solution_hydrogens geom
_atom_sites_solution_primary direct
_atom_sites_solution_secondary difmap
_audit_creation_method SHELXL-97
_cell_angle_alpha 90.00
_cell_angle_beta 94.797(2)
_cell_angle_gamma 90.00
_cell_formula_units_Z 4
_cell_length_a 9.8996(7)
_cell_length_b 25.1651(18)
_cell_length_c 12.5368(10)
_cell_measurement_temperature 293(2)
_cell_volume 3112.3(4)
_computing_cell_refinement 'Bruker SMART'
_computing_data_collection 'Bruker SMART'
_computing_data_reduction 'Bruker SHELXTL'
_computing_molecular_graphics 'Bruker SHELXTL'
_computing_publication_material 'Bruker SHELXTL'
_computing_structure_refinement 'SHELXL-97 (Sheldrick, 1997)'
_computing_structure_solution 'SHELXS-97 (Sheldrick, 1990)'
_diffrn_ambient_temperature 293(2)
_diffrn_measured_fraction_theta_full 0.999
_diffrn_measured_fraction_theta_max 0.999
_diffrn_measurement_device_type 'CCD area detector'
_diffrn_measurement_method 'phi and omega scans'
_diffrn_radiation_monochromator graphite
_diffrn_radiation_source 'fine-focus sealed tube'
_diffrn_radiation_type MoK\a
_diffrn_radiation_wavelength 0.71073
_diffrn_reflns_av_R_equivalents 0.0518
_diffrn_reflns_av_sigmaI/netI 0.0627
_diffrn_reflns_limit_h_max 12
_diffrn_reflns_limit_h_min -8
_diffrn_reflns_limit_k_max 31
_diffrn_reflns_limit_k_min -30
_diffrn_reflns_limit_l_max 14
_diffrn_reflns_limit_l_min -15
_diffrn_reflns_number 17736
_diffrn_reflns_theta_full 26.04
_diffrn_reflns_theta_max 26.04
_diffrn_reflns_theta_min 1.62
_exptl_absorpt_coefficient_mu 0.259
_exptl_absorpt_correction_type none
_exptl_crystal_density_diffrn 1.156
_exptl_crystal_density_method 'not measured'
_exptl_crystal_F_000 1136
_refine_diff_density_max 0.882
_refine_diff_density_min -0.547
_refine_diff_density_rms 0.076
_refine_ls_extinction_method none
_refine_ls_goodness_of_fit_ref 1.236
_refine_ls_hydrogen_treatment mixed
_refine_ls_matrix_type full
_refine_ls_number_parameters 334
_refine_ls_number_reflns 6131
_refine_ls_number_restraints 0
_refine_ls_restrained_S_all 1.236
_refine_ls_R_factor_all 0.1503
_refine_ls_R_factor_gt 0.0771
_refine_ls_shift/su_max 0.344
_refine_ls_shift/su_mean 0.018
_refine_ls_structure_factor_coef Fsqd
_refine_ls_weighting_details 'calc w=1/[\s^2^(Fo^2^)+(0.1000P)^2^+0.0000P] where P=(Fo^2^+2Fc^2^)/3'
_refine_ls_weighting_scheme calc
_refine_ls_wR_factor_gt 0.2182
_refine_ls_wR_factor_ref 0.2463
_reflns_number_gt 2837
_reflns_number_total 6131
_reflns_threshold_expression >2sigma(I)
_cod_data_source_file b009070k.txt
_cod_data_source_block 7
_cod_depositor_comments
;
The following automatic conversions were performed:
'_symmetry_cell_setting' value 'Monoclinic' changed to 'monoclinic'
according to '/home/saulius/struct/CIF-dictionaries/cif_core.dic'
dictionary named 'cif_core.dic' version 2.4.1 from 2010-06-29.

Automatic conversion script
Id: cif_fix_enum 1527 2010-12-29 10:47:43Z saulius 
;
_cod_original_sg_symbol_H-M P2(1)/n
_cod_database_code 7010438

loop_
_symmetry_equiv_pos_as_xyz
'x, y, z'
'-x+1/2, y+1/2, -z+1/2'
'-x, -y, -z'
'x-1/2, -y-1/2, z-1/2'

loop_
_atom_site_label
_atom_site_type_symbol
_atom_site_fract_x
_atom_site_fract_y
_atom_site_fract_z
_atom_site_U_iso_or_equiv
_atom_site_adp_type
_atom_site_occupancy
_atom_site_symmetry_multiplicity
_atom_site_calc_flag
_atom_site_refinement_flags
_atom_site_disorder_assembly
_atom_site_disorder_group
Al Al 0.0763(2) 0.16944(6) 0.23112(13) 0.0878(6) Uani 1 1 d . . .
Cl1 Cl 0.20712(15) 0.40944(4) -0.02208(12) 0.0911(5) Uani 1 1 d . . .
Cl2 Cl 0.24004(15) 0.02201(5) 0.69568(9) 0.0873(5) Uani 1 1 d . . .
N1 N 0.1582(4) 0.18314(12) 0.1005(3) 0.0631(10) Uani 1 1 d . . .
N2 N 0.1709(4) 0.10272(12) 0.2503(3) 0.0609(10) Uani 1 1 d . . .
C1 C 0.1863(4) 0.14411(15) 0.0326(3) 0.0556(11) Uani 1 1 d . . .
C2 C 0.1965(5) 0.09044(15) 0.0625(3) 0.0574(11) Uani 1 1 d . . .
C3 C 0.2006(4) 0.07243(15) 0.1680(3) 0.0536(10) Uani 1 1 d . . .
C4 C 0.1728(5) 0.23798(15) 0.0691(3) 0.0593(11) Uani 1 1 d . . .
C5 C 0.0615(5) 0.27108(17) 0.0653(4) 0.0693(13) Uani 1 1 d . . .
H5A H -0.0218 0.2577 0.0817 0.083 Uiso 1 1 calc R . .
C6 C 0.0722(5) 0.32305(16) 0.0378(4) 0.0703(13) Uani 1 1 d . . .
H6A H -0.0037 0.3450 0.0345 0.084 Uiso 1 1 calc R . .
C7 C 0.1944(5) 0.34296(16) 0.0149(4) 0.0629(12) Uani 1 1 d . . .
C8 C 0.3071(5) 0.31211(17) 0.0201(4) 0.0687(13) Uani 1 1 d . . .
H8A H 0.3903 0.3263 0.0054 0.082 Uiso 1 1 calc R . .
C9 C 0.2962(5) 0.25889(17) 0.0477(3) 0.0657(12) Uani 1 1 d . . .
H9A H 0.3727 0.2373 0.0517 0.079 Uiso 1 1 calc R . .
C10 C 0.2008(5) 0.15911(15) -0.0815(3) 0.0584(11) Uani 1 1 d . . .
C11 C 0.0910(6) 0.17747(18) -0.1434(4) 0.0771(14) Uani 1 1 d . . .
H11A H 0.0084 0.1814 -0.1139 0.093 Uiso 1 1 calc R . .
C12 C 0.1012(8) 0.1905(2) -0.2515(5) 0.1024(19) Uani 1 1 d . . .
H12A H 0.0261 0.2028 -0.2940 0.123 Uiso 1 1 calc R . .
C13 C 0.2243(9) 0.1847(2) -0.2931(5) 0.099(2) Uani 1 1 d . . .
H13A H 0.2325 0.1930 -0.3645 0.118 Uiso 1 1 calc R . .
C14 C 0.3353(7) 0.1667(2) -0.2308(5) 0.0930(18) Uani 1 1 d . . .
H14A H 0.4181 0.1629 -0.2600 0.112 Uiso 1 1 calc R . .
C15 C 0.3242(5) 0.15440(17) -0.1266(4) 0.0741(14) Uani 1 1 d . . .
H15A H 0.4002 0.1426 -0.0846 0.089 Uiso 1 1 calc R . .
C16 C 0.2016(6) 0.04925(17) -0.0261(4) 0.0828(16) Uani 1 1 d . . .
H16A H 0.1981 0.0668 -0.0942 0.124 Uiso 1 1 calc R . .
H16B H 0.1257 0.0256 -0.0245 0.124 Uiso 1 1 calc R . .
H16C H 0.2843 0.0293 -0.0153 0.124 Uiso 1 1 calc R . .
C17 C 0.2340(5) 0.01553(16) 0.1891(3) 0.0564(11) Uani 1 1 d . . .
C18 C 0.3630(6) -0.0033(2) 0.1812(4) 0.0827(15) Uani 1 1 d . . .
H18A H 0.4313 0.0198 0.1638 0.099 Uiso 1 1 calc R . .
C19 C 0.3916(8) -0.0574(3) 0.1994(5) 0.112(2) Uani 1 1 d . . .
H19A H 0.4793 -0.0700 0.1949 0.134 Uiso 1 1 calc R . .
C20 C 0.2935(10) -0.0908(2) 0.2232(5) 0.112(2) Uani 1 1 d . . .
H20A H 0.3129 -0.1267 0.2337 0.135 Uiso 1 1 calc R . .
C21 C 0.1634(9) -0.0723(2) 0.2322(4) 0.103(2) Uani 1 1 d . . .
H21A H 0.0954 -0.0957 0.2487 0.124 Uiso 1 1 calc R . .
C22 C 0.1348(5) -0.01937(17) 0.2167(4) 0.0728(13) Uani 1 1 d . . .
H22A H 0.0479 -0.0068 0.2249 0.087 Uiso 1 1 calc R . .
C23 C 0.1908(5) 0.08249(15) 0.3577(3) 0.0570(11) Uani 1 1 d . . .
C24 C 0.3164(5) 0.07079(16) 0.4046(3) 0.0626(12) Uani 1 1 d . . .
H24A H 0.3917 0.0749 0.3656 0.075 Uiso 1 1 calc R . .
C25 C 0.3340(5) 0.05273(16) 0.5104(4) 0.0634(12) Uani 1 1 d . . .
H25A H 0.4201 0.0453 0.5423 0.076 Uiso 1 1 calc R . .
C26 C 0.2213(5) 0.04626(16) 0.5660(3) 0.0579(11) Uani 1 1 d . . .
C27 C 0.0965(6) 0.05836(17) 0.5213(4) 0.0710(13) Uani 1 1 d . . .
H27A H 0.0219 0.0543 0.5610 0.085 Uiso 1 1 calc R . .
C28 C 0.0781(5) 0.07688(17) 0.4160(3) 0.0641(12) Uani 1 1 d . . .
H28A H -0.0081 0.0853 0.3854 0.077 Uiso 1 1 calc R . .
C29 C 0.1285(10) 0.2182(2) 0.3416(6) 0.150(3) Uani 1 1 d . . .
H29A H 0.0722 0.2496 0.3301 0.180 Uiso 1 1 calc R . .
H29B H 0.1064 0.2025 0.4086 0.180 Uiso 1 1 calc R . .
C30 C 0.2578(12) 0.2345(5) 0.3546(9) 0.243(7) Uani 1 1 d . . .
H30A H 0.2684 0.2593 0.4127 0.365 Uiso 1 1 calc R . .
H30B H 0.2819 0.2513 0.2901 0.365 Uiso 1 1 calc R . .
H30C H 0.3158 0.2044 0.3703 0.365 Uiso 1 1 calc R . .
C31 C -0.1217(8) 0.1612(3) 0.2072(7) 0.135(3) Uani 1 1 d . . .
H31A H -0.1560 0.1494 0.2735 0.161 Uiso 1 1 calc R . .
H31B H -0.1612 0.1957 0.1900 0.161 Uiso 1 1 calc R . .
C32 C -0.1682(10) 0.1241(5) 0.1224(10) 0.222(5) Uani 1 1 d . . .
H32A H -0.2654 0.1226 0.1165 0.333 Uiso 1 1 calc R . .
H32B H -0.1323 0.0893 0.1394 0.333 Uiso 1 1 calc R . .
H32C H -0.1374 0.1358 0.0558 0.333 Uiso 1 1 calc R . .

loop_
_atom_site_aniso_label
_atom_site_aniso_U_11
_atom_site_aniso_U_22
_atom_site_aniso_U_33
_atom_site_aniso_U_23
_atom_site_aniso_U_13
_atom_site_aniso_U_12
Al 0.1405(16) 0.0623(9) 0.0659(10) 0.0047(7) 0.0403(9) 0.0160(9)
Cl1 0.1075(11) 0.0516(7) 0.1187(12) 0.0187(7) 0.0354(8) -0.0003(7)
Cl2 0.1265(12) 0.0902(9) 0.0461(7) 0.0082(6) 0.0129(6) -0.0089(8)
N1 0.099(3) 0.0427(18) 0.049(2) 0.0016(16) 0.0167(18) 0.0007(19)
N2 0.094(3) 0.0496(19) 0.041(2) 0.0034(16) 0.0163(18) 0.0027(18)
C1 0.072(3) 0.054(2) 0.042(2) 0.0001(19) 0.0142(19) 0.000(2)
C2 0.087(3) 0.044(2) 0.043(2) -0.0009(18) 0.015(2) 0.003(2)
C3 0.063(3) 0.046(2) 0.053(3) -0.0014(19) 0.013(2) -0.002(2)
C4 0.088(4) 0.047(2) 0.044(2) -0.0011(18) 0.012(2) 0.002(3)
C5 0.076(3) 0.054(3) 0.083(3) 0.008(2) 0.030(2) 0.001(2)
C6 0.077(3) 0.055(3) 0.083(3) 0.011(2) 0.028(3) 0.011(2)
C7 0.082(4) 0.047(2) 0.062(3) 0.003(2) 0.018(2) 0.003(2)
C8 0.076(4) 0.056(3) 0.076(3) 0.000(2) 0.019(2) -0.005(3)
C9 0.072(3) 0.062(3) 0.064(3) 0.000(2) 0.010(2) 0.005(2)
C10 0.087(4) 0.046(2) 0.043(2) -0.0001(18) 0.013(2) 0.000(2)
C11 0.093(4) 0.077(3) 0.061(3) 0.005(3) 0.005(3) -0.001(3)
C12 0.141(6) 0.099(4) 0.063(4) 0.013(3) -0.012(4) -0.003(4)
C13 0.164(7) 0.080(4) 0.054(3) 0.004(3) 0.029(4) -0.015(4)
C14 0.132(5) 0.081(4) 0.072(4) 0.010(3) 0.046(4) -0.002(3)
C15 0.100(4) 0.067(3) 0.058(3) 0.006(2) 0.020(3) 0.012(3)
C16 0.143(5) 0.054(3) 0.052(3) -0.003(2) 0.015(3) 0.001(3)
C17 0.075(3) 0.050(2) 0.045(2) 0.0021(18) 0.010(2) 0.001(2)
C18 0.088(4) 0.072(3) 0.090(4) -0.008(3) 0.022(3) 0.004(3)
C19 0.136(6) 0.085(4) 0.113(5) -0.002(4) 0.002(4) 0.053(4)
C20 0.192(8) 0.056(4) 0.089(5) 0.013(3) 0.008(5) 0.011(5)
C21 0.168(7) 0.067(4) 0.076(4) 0.007(3) 0.018(4) -0.030(4)
C22 0.097(4) 0.056(3) 0.067(3) 0.000(2) 0.014(3) -0.007(3)
C23 0.083(4) 0.046(2) 0.043(2) 0.0009(18) 0.014(2) -0.005(2)
C24 0.075(4) 0.062(3) 0.053(3) 0.003(2) 0.017(2) -0.010(2)
C25 0.076(3) 0.059(3) 0.056(3) 0.001(2) 0.006(2) -0.004(2)
C26 0.085(4) 0.048(2) 0.042(2) -0.0017(18) 0.010(2) -0.013(2)
C27 0.097(4) 0.066(3) 0.053(3) -0.003(2) 0.027(3) -0.012(3)
C28 0.072(3) 0.073(3) 0.049(3) 0.002(2) 0.012(2) 0.000(2)
C29 0.286(12) 0.075(4) 0.094(5) -0.008(4) 0.044(6) -0.022(5)
C30 0.259(13) 0.264(13) 0.189(11) 0.014(9) -0.084(10) -0.127(11)
C31 0.136(7) 0.142(6) 0.133(7) 0.062(5) 0.056(5) 0.041(5)
C32 0.134(9) 0.314(15) 0.220(13) 0.007(12) 0.028(8) -0.011(9)

loop_
_atom_type_symbol
_atom_type_description
_atom_type_scat_dispersion_real
_atom_type_scat_dispersion_imag
_atom_type_scat_source
C C 0.0033 0.0016 'International Tables Vol C Tables 4.2.6.8 and 6.1.1.4'
H H 0.0000 0.0000 'International Tables Vol C Tables 4.2.6.8 and 6.1.1.4'
N N 0.0061 0.0033 'International Tables Vol C Tables 4.2.6.8 and 6.1.1.4'
Al Al 0.0645 0.0514 'International Tables Vol C Tables 4.2.6.8 and 6.1.1.4'
Cl Cl 0.1484 0.1585 'International Tables Vol C Tables 4.2.6.8 and 6.1.1.4'

loop_
_geom_angle_atom_site_label_1
_geom_angle_atom_site_label_2
_geom_angle_atom_site_label_3
_geom_angle
_geom_angle_site_symmetry_1
_geom_angle_site_symmetry_3
_geom_angle_publ_flag
C29 Al N1 113.6(3) . . ?
C29 Al N2 112.0(3) . . ?
N1 Al N2 91.57(15) . . ?
C29 Al C31 112.8(4) . . ?
N1 Al C31 112.0(3) . . ?
N2 Al C31 113.2(3) . . ?
C1 N1 C4 119.6(3) . . ?
C1 N1 Al 122.3(3) . . ?
C4 N1 Al 117.6(3) . . ?
C3 N2 C23 120.0(3) . . ?
C3 N2 Al 122.5(3) . . ?
C23 N2 Al 116.9(3) . . ?
N1 C1 C2 123.3(4) . . ?
N1 C1 C10 117.5(3) . . ?
C2 C1 C10 119.1(3) . . ?
C3 C2 C1 124.1(3) . . ?
C3 C2 C16 118.0(3) . . ?
C1 C2 C16 117.9(4) . . ?
N2 C3 C2 123.8(4) . . ?
N2 C3 C17 118.2(4) . . ?
C2 C3 C17 118.0(3) . . ?
C9 C4 C5 118.8(4) . . ?
C9 C4 N1 121.9(4) . . ?
C5 C4 N1 119.2(4) . . ?
C6 C5 C4 120.7(4) . . ?
C5 C6 C7 119.8(4) . . ?
C8 C7 C6 121.4(4) . . ?
C8 C7 Cl1 119.0(4) . . ?
C6 C7 Cl1 119.6(4) . . ?
C7 C8 C9 118.8(4) . . ?
C4 C9 C8 120.4(4) . . ?
C11 C10 C15 118.8(4) . . ?
C11 C10 C1 119.6(4) . . ?
C15 C10 C1 121.6(4) . . ?
C10 C11 C12 120.7(5) . . ?
C13 C12 C11 118.6(6) . . ?
C14 C13 C12 120.9(6) . . ?
C15 C14 C13 119.9(6) . . ?
C14 C15 C10 121.1(5) . . ?
C18 C17 C22 118.9(4) . . ?
C18 C17 C3 120.9(4) . . ?
C22 C17 C3 120.2(4) . . ?
C17 C18 C19 119.9(5) . . ?
C20 C19 C18 120.4(6) . . ?
C19 C20 C21 120.4(6) . . ?
C22 C21 C20 119.8(6) . . ?
C21 C22 C17 120.7(5) . . ?
C24 C23 C28 119.7(4) . . ?
C24 C23 N2 122.0(4) . . ?
C28 C23 N2 118.3(4) . . ?
C23 C24 C25 121.0(4) . . ?
C26 C25 C24 118.6(4) . . ?
C27 C26 C25 121.1(4) . . ?
C27 C26 Cl2 119.5(4) . . ?
C25 C26 Cl2 119.4(4) . . ?
C26 C27 C28 120.7(4) . . ?
C23 C28 C27 118.9(5) . . ?
C30 C29 Al 119.1(8) . . ?
C32 C31 Al 115.3(6) . . ?

loop_
_geom_bond_atom_site_label_1
_geom_bond_atom_site_label_2
_geom_bond_distance
_geom_bond_site_symmetry_2
_geom_bond_publ_flag
Al C29 1.890(7) . ?
Al N1 1.918(4) . ?
Al N2 1.928(4) . ?
Al C31 1.969(8) . ?
Cl1 C7 1.744(4) . ?
Cl2 C26 1.731(4) . ?
N1 C1 1.344(5) . ?
N1 C4 1.446(5) . ?
N2 C3 1.335(5) . ?
N2 C23 1.438(5) . ?
C1 C2 1.403(5) . ?
C1 C10 1.498(5) . ?
C2 C3 1.396(5) . ?
C2 C16 1.523(5) . ?
C3 C17 1.488(5) . ?
C4 C9 1.377(6) . ?
C4 C5 1.379(6) . ?
C5 C6 1.359(6) . ?
C6 C7 1.362(6) . ?
C7 C8 1.356(6) . ?
C8 C9 1.390(6) . ?
C10 C11 1.363(6) . ?
C10 C15 1.394(6) . ?
C11 C12 1.406(7) . ?
C12 C13 1.373(8) . ?
C13 C14 1.371(8) . ?
C14 C15 1.355(7) . ?
C17 C18 1.373(6) . ?
C17 C22 1.383(6) . ?
C18 C19 1.405(7) . ?
C19 C20 1.338(9) . ?
C20 C21 1.383(9) . ?
C21 C22 1.373(7) . ?
C23 C24 1.362(6) . ?
C23 C28 1.392(6) . ?
C24 C25 1.399(6) . ?
C25 C26 1.374(6) . ?
C26 C27 1.348(6) . ?
C27 C28 1.398(6) . ?
C29 C30 1.341(12) . ?
C31 C32 1.460(12) . ?
